data_7061712
loop_
_publ_author_name
Pragya,
'Saini, Vaishali'
'Rangan, Krishnan'
'Khungar, Bharti'

_publ_section_title
;
 A pyrazinium-based fluorescent chemosensor for the selective detection of
 2,4,6-trinitrophenol in an aqueous medium
;
_journal_issue 35
_journal_name_full 'New Journal of Chemistry'
_journal_page_first 16907
_journal_page_last 16913
_journal_paper_doi 10.1039/D2NJ02999E
_journal_volume 46
_journal_year 2022
_chemical_formula_moiety 'Br, C19 H15 N2 S2, 0.5(C H4 O)'
_chemical_formula_sum 'C19.5 H17 Br N2 O0.5 S2'
_chemical_formula_weight 431.38
_space_group_crystal_system monoclinic
_space_group_IT_number 14
_space_group_name_Hall '-P 2yn'
_space_group_name_H-M_alt 'P 1 21/n 1'
_atom_sites_solution_hydrogens geom
_atom_sites_solution_primary dual
_audit_creation_date 2021-02-17
_audit_creation_method
;
Olex2 1.3-ac4
(compiled 2019.04.23 svn.r3594 for Rigaku Oxford Diffraction, GUI svn.r5739)
;
_audit_update_record
;
2021-09-20 deposited with the CCDC.	2022-08-08 downloaded from the CCDC.
;
_cell_angle_alpha 90
_cell_angle_beta 90.2640(10)
_cell_angle_gamma 90
_cell_formula_units_Z 8
_cell_length_a 13.6130(2)
_cell_length_b 18.6032(2)
_cell_length_c 15.0166(2)
_cell_measurement_reflns_used 11702
_cell_measurement_temperature 93(2)
_cell_measurement_theta_max 79.3720
_cell_measurement_theta_min 3.8260
_cell_volume 3802.84(9)
_computing_cell_refinement 'CrysAlisPro 1.171.40.80a (Rigaku OD, 2020)'
_computing_data_collection 'CrysAlisPro 1.171.40.80a (Rigaku OD, 2020)'
_computing_data_reduction 'CrysAlisPro 1.171.40.80a (Rigaku OD, 2020)'
_computing_molecular_graphics 'Olex2 (Dolomanov et al., 2009)'
_computing_publication_material 'Olex2 (Dolomanov et al., 2009)'
_computing_structure_refinement 'ShelXL (Sheldrick, 2015)'
_computing_structure_solution 'ShelXT (Sheldrick, 2015)'
_diffrn_ambient_temperature 93(2)
_diffrn_detector 'Hybrid Pixel Array Detector'
_diffrn_detector_area_resol_mean 5.8140
_diffrn_measured_fraction_theta_full 0.983
_diffrn_measured_fraction_theta_max 0.965
_diffrn_measurement_details
;
List of Runs (angles in degrees, time in seconds):

  # Type    Start    End  Width  t~exp~   \w     \q     \k     \f   Frames
#--------------------------------------------------------------------------
  1  \w    -20.00  29.00   0.50    3.10    --    0.00  57.00  60.00   98
  2  \w    -72.00  15.00   0.50    3.10    --    0.00 -37.00-120.00  174
  3  \w     19.00  44.00   0.50    3.10    --    0.00  37.00  90.00   50
  4  \w     43.00  68.00   0.50    3.10    --    0.00  57.00  60.00   50
  5  \w     98.00 196.00   0.50   12.30    --  107.20  30.00 -90.00  196
  6  \w    118.00 157.00   0.50   12.30    --  107.20  61.00  30.00   78
  7  \w    125.00 188.00   0.50   12.30    --  107.20  30.00-150.00  126
  8  \w    108.00 196.00   0.50   12.30    --  107.20  30.00   0.00  176
  9  \w     19.00 127.00   0.50   12.30    --  107.20 -82.00  30.00  216
;
_diffrn_measurement_device 'four-circle diffractometer'
_diffrn_measurement_device_type 'XtaLAB AFC12 (RINC): Kappa dual home/near'
_diffrn_measurement_method '\w scans'
_diffrn_orient_matrix_type 'CrysAlisPro convention (1999,Acta A55,543-557)'
_diffrn_orient_matrix_UB_11 -0.0885002000
_diffrn_orient_matrix_UB_12 -0.0396273000
_diffrn_orient_matrix_UB_13 0.0404546000
_diffrn_orient_matrix_UB_21 0.0688603000
_diffrn_orient_matrix_UB_22 -0.0596467000
_diffrn_orient_matrix_UB_23 0.0342201000
_diffrn_orient_matrix_UB_31 0.0147344000
_diffrn_orient_matrix_UB_32 0.0416247000
_diffrn_orient_matrix_UB_33 0.0879011000
_diffrn_radiation_monochromator mirror
_diffrn_radiation_probe x-ray
_diffrn_radiation_type 'Cu K\a'
_diffrn_radiation_wavelength 1.54184
_diffrn_reflns_av_R_equivalents 0.0249
_diffrn_reflns_av_unetI/netI 0.0296
_diffrn_reflns_Laue_measured_fraction_full 0.983
_diffrn_reflns_Laue_measured_fraction_max 0.965
_diffrn_reflns_limit_h_max 17
_diffrn_reflns_limit_h_min -14
_diffrn_reflns_limit_k_max 22
_diffrn_reflns_limit_k_min -23
_diffrn_reflns_limit_l_max 19
_diffrn_reflns_limit_l_min -16
_diffrn_reflns_number 15315
_diffrn_reflns_point_group_measured_fraction_full 0.983
_diffrn_reflns_point_group_measured_fraction_max 0.965
_diffrn_reflns_theta_full 67.684
_diffrn_reflns_theta_max 79.937
_diffrn_reflns_theta_min 3.783
_diffrn_source 'micro-focus sealed X-ray tube'
_diffrn_source_type 'Rigaku (Cu) X-ray Source'
_exptl_absorpt_coefficient_mu 5.049
_exptl_absorpt_correction_T_max 1.00000
_exptl_absorpt_correction_T_min 0.66073
_exptl_absorpt_correction_type multi-scan
_exptl_absorpt_process_details
;
CrysAlisPro 1.171.40.80a (Rigaku Oxford Diffraction, 2020)
Empirical absorption correction using spherical harmonics,
 implemented in SCALE3 ABSPACK scaling algorithm.
;
_exptl_crystal_colour red
_exptl_crystal_colour_primary red
_exptl_crystal_density_diffrn 1.507
_exptl_crystal_description block
_exptl_crystal_F_000 1752
_exptl_crystal_size_max 0.1
_exptl_crystal_size_mid 0.1
_exptl_crystal_size_min 0.08
_refine_diff_density_max 1.481
_refine_diff_density_min -0.929
_refine_diff_density_rms 0.100
_refine_ls_extinction_method none
_refine_ls_goodness_of_fit_ref 1.104
_refine_ls_hydrogen_treatment constr
_refine_ls_matrix_type full
_refine_ls_number_parameters 453
_refine_ls_number_reflns 7340
_refine_ls_number_restraints 0
_refine_ls_restrained_S_all 1.104
_refine_ls_R_factor_all 0.0504
_refine_ls_R_factor_gt 0.0487
_refine_ls_shift/su_max 0.001
_refine_ls_shift/su_mean 0.000
_refine_ls_structure_factor_coef Fsqd
_refine_ls_weighting_details 'w=1/[\s^2^(Fo^2^)+(0.0626P)^2^+9.6035P] where P=(Fo^2^+2Fc^2^)/3'
_refine_ls_weighting_scheme calc
_refine_ls_wR_factor_gt 0.1321
_refine_ls_wR_factor_ref 0.1333
_reflns_Friedel_coverage 0.000
_reflns_number_gt 6974
_reflns_number_total 7340
_reflns_threshold_expression 'I > 2\s(I)'
_cod_data_source_file d2nj02999e2.cif
_cod_data_source_block exp_798_bk_4
_cod_depositor_comments 'Adding full bibliography for 7061712--7061713.cif.'
_cod_original_formula_sum 'C19.50 H17 Br N2 O0.50 S2'
_cod_database_code 7061712
_shelx_shelxl_version_number 2018/3
_chemical_oxdiff_formula 'C19 H13 Br N2 S2'
_shelx_space_group_comment
;
The symmetry employed for this shelxl refinement is uniquely defined
by the following loop, which should always be used as a source of
symmetry information in preference to the above space-group names.
They are only intended as comments.
;
_shelx_estimated_absorpt_t_max 0.688
_shelx_estimated_absorpt_t_min 0.632
_reflns_odcompleteness_completeness 92.00
_reflns_odcompleteness_iscentric 1
_reflns_odcompleteness_theta 71.98
_olex2_refinement_description
;
1. Fixed Uiso
 At 1.2 times of:
  All C(H) groups, All C(H,H) groups
 At 1.5 times of:
  All C(H,H,H) groups, All O(H) groups
2.a Secondary CH2 refined with riding coordinates:
 C113(H11A,H11B), C13(H13A,H13B)
2.b Aromatic/amide H refined with riding coordinates:
 C2(H2), C10(H10), C3(H3), C102(H102), C15(H15), C6(H6), C16(H16), C103(H103),
 C106(H106), C110(H110), C00X(H00X), C11(H11), C19(H19), C116(H116), C115(H115),
  C17(H17), C7(H7), C111(H111), C12(H12), C8(H8), C108(H108), C117(H117),
 C118(H118), C107(H107), C112(H112), C18(H18)
2.c Idealised Me refined as rotating group:
 C20(H20A,H20B,H20C)
2.d Idealised tetrahedral OH refined as rotating group:
 O1(H1)
;
_olex2_submission_special_instructions 'No special instructions were received'
_oxdiff_exptl_absorpt_empirical_details
;
Empirical correction (ABSPACK) includes:
- Absorption correction using spherical harmonics
- Frame scaling
;
_oxdiff_exptl_absorpt_empirical_full_max 1.626
_oxdiff_exptl_absorpt_empirical_full_min 0.713

loop_
_space_group_symop_operation_xyz
'x, y, z'
'-x+1/2, y+1/2, -z+1/2'
'-x, -y, -z'
'x-1/2, -y-1/2, z-1/2'

loop_
_atom_site_label
_atom_site_type_symbol
_atom_site_fract_x
_atom_site_fract_y
_atom_site_fract_z
_atom_site_U_iso_or_equiv
_atom_site_adp_type
_atom_site_occupancy
_atom_site_site_symmetry_order
_atom_site_calc_flag
_atom_site_refinement_flags_posn
_atom_site_refinement_flags_adp
_atom_site_refinement_flags_occupancy
_atom_site_disorder_assembly
_atom_site_disorder_group
Br10 Br 0.70146(3) 0.79725(2) 0.36923(3) 0.02763(12) Uani 1 1 d . . . . .
Br1 Br 0.19522(3) 0.68264(2) 0.33407(3) 0.03078(12) Uani 1 1 d . . . . .
S1 S 0.44870(7) 0.38695(4) 0.33260(6) 0.02579(19) Uani 1 1 d . . . . .
S101 S 0.43603(7) 0.39960(4) -0.17482(6) 0.0284(2) Uani 1 1 d . . . . .
S2 S 0.75044(6) 0.46174(4) 0.46604(6) 0.02724(19) Uani 1 1 d . . . . .
S102 S 0.73940(7) 0.45387(5) -0.04281(7) 0.0327(2) Uani 1 1 d . . . . .
N1 N 0.5554(2) 0.51382(14) 0.40039(18) 0.0197(5) Uani 1 1 d . . . . .
N2 N 0.4878(2) 0.65232(14) 0.40843(18) 0.0191(5) Uani 1 1 d . . . . .
N101 N 0.5525(2) 0.51938(15) -0.10069(19) 0.0226(6) Uani 1 1 d . . . . .
N102 N 0.4972(2) 0.66007(14) -0.08478(19) 0.0216(6) Uani 1 1 d . . . . .
C1 C 0.4647(2) 0.53110(17) 0.3718(2) 0.0195(6) Uani 1 1 d . . . . .
C101 C 0.4628(3) 0.54083(17) -0.1272(2) 0.0213(6) Uani 1 1 d . . . . .
C4 C 0.6130(2) 0.56697(17) 0.4310(2) 0.0194(6) Uani 1 1 d . . . . .
C5 C 0.4040(3) 0.47372(17) 0.3357(2) 0.0212(6) Uani 1 1 d . . . . .
C2 C 0.4283(2) 0.60087(17) 0.3767(2) 0.0210(6) Uani 1 1 d . . . . .
H2 H 0.364545 0.611481 0.358471 0.025 Uiso 1 1 calc R . . . .
C10 C 0.7822(3) 0.59644(18) 0.4945(2) 0.0248(7) Uani 1 1 d . . . . .
H10 H 0.775037 0.646102 0.497245 0.030 Uiso 1 1 calc R . . . .
C14 C 0.4351(3) 0.74622(17) 0.5132(2) 0.0222(7) Uani 1 1 d . . . . .
C3 C 0.5797(2) 0.63773(17) 0.4349(2) 0.0209(6) Uani 1 1 d . . . . .
H3 H 0.620608 0.674205 0.455485 0.025 Uiso 1 1 calc R . . . .
C9 C 0.7107(2) 0.54953(17) 0.4619(2) 0.0210(6) Uani 1 1 d . . . . .
C104 C 0.6153(3) 0.56868(18) -0.0687(2) 0.0234(7) Uani 1 1 d . . . . .
C102 C 0.4327(3) 0.61255(18) -0.1174(2) 0.0235(7) Uani 1 1 d . . . . .
H102 H 0.369461 0.626690 -0.133168 0.028 Uiso 1 1 calc R . . . .
C15 C 0.3501(3) 0.72378(18) 0.5558(2) 0.0259(7) Uani 1 1 d . . . . .
H15 H 0.302619 0.698105 0.524363 0.031 Uiso 1 1 calc R . . . .
C114 C 0.4730(3) 0.75957(17) 0.0230(2) 0.0235(7) Uani 1 1 d . . . . .
C105 C 0.3971(3) 0.48760(18) -0.1654(2) 0.0255(7) Uani 1 1 d . . . . .
C113 C 0.4669(3) 0.73710(17) -0.0736(2) 0.0226(7) Uani 1 1 d . . . . .
H11A H 0.400090 0.743223 -0.095068 0.027 Uiso 1 1 calc R . . . .
H11B H 0.509352 0.767621 -0.108964 0.027 Uiso 1 1 calc R . . . .
C6 C 0.3097(3) 0.47822(18) 0.3004(2) 0.0243(7) Uani 1 1 d . . . . .
H6 H 0.273712 0.520551 0.295578 0.029 Uiso 1 1 calc R . . . .
C16 C 0.3357(3) 0.7397(2) 0.6455(3) 0.0329(8) Uani 1 1 d . . . . .
H16 H 0.279336 0.724007 0.674397 0.039 Uiso 1 1 calc R . . . .
C13 C 0.4512(2) 0.72759(16) 0.4169(2) 0.0213(6) Uani 1 1 d . . . . .
H13A H 0.389989 0.732678 0.384178 0.026 Uiso 1 1 calc R . . . .
H13B H 0.498688 0.760474 0.391322 0.026 Uiso 1 1 calc R . . . .
C103 C 0.5883(3) 0.64076(17) -0.0611(2) 0.0233(7) Uani 1 1 d . . . . .
H103 H 0.632812 0.674716 -0.039948 0.028 Uiso 1 1 calc R . . . .
C109 C 0.7115(3) 0.54401(18) -0.0397(2) 0.0250(7) Uani 1 1 d . . . . .
C106 C 0.3034(3) 0.49700(18) -0.1999(2) 0.0257(7) Uani 1 1 d . . . . .
H106 H 0.270281 0.540721 -0.201279 0.031 Uiso 1 1 calc R . . . .
C110 C 0.7877(3) 0.5838(2) -0.0022(3) 0.0298(8) Uani 1 1 d . . . . .
H110 H 0.786355 0.633360 0.005671 0.036 Uiso 1 1 calc R . . . .
C00X C 0.5540(3) 0.79794(19) 0.0539(3) 0.0282(8) Uani 1 1 d . . . . .
H00X H 0.605106 0.808799 0.015250 0.034 Uiso 1 1 calc R . . . .
C11 C 0.8672(3) 0.5588(2) 0.5231(3) 0.0305(8) Uani 1 1 d . . . . .
H11 H 0.922381 0.581354 0.546932 0.037 Uiso 1 1 calc R . . . .
C19 C 0.5059(3) 0.78441(18) 0.5601(3) 0.0272(7) Uani 1 1 d . . . . .
H19 H 0.563403 0.798668 0.531933 0.033 Uiso 1 1 calc R . . . .
C116 C 0.4025(3) 0.7649(2) 0.1702(3) 0.0366(9) Uani 1 1 d . . . . .
H116 H 0.351971 0.753854 0.209440 0.044 Uiso 1 1 calc R . . . .
O1 O -0.0053(3) 0.5801(3) 0.3198(4) 0.0800(14) Uani 1 1 d . . . . .
H1 H 0.041085 0.608023 0.315265 0.120 Uiso 1 1 calc GR . . . .
C115 C 0.3973(3) 0.74252(19) 0.0810(3) 0.0295(8) Uani 1 1 d . . . . .
H115 H 0.343400 0.716364 0.060865 0.035 Uiso 1 1 calc R . . . .
C17 C 0.4058(3) 0.7789(2) 0.6911(3) 0.0351(9) Uani 1 1 d . . . . .
H17 H 0.395739 0.790423 0.750642 0.042 Uiso 1 1 calc R . . . .
C7 C 0.2754(3) 0.4094(2) 0.2724(3) 0.0307(8) Uani 1 1 d . . . . .
H7 H 0.213501 0.401724 0.247812 0.037 Uiso 1 1 calc R . . . .
C111 C 0.8679(3) 0.5390(2) 0.0227(3) 0.0365(9) Uani 1 1 d . . . . .
H111 H 0.925603 0.556218 0.048316 0.044 Uiso 1 1 calc R . . . .
C12 C 0.8600(3) 0.4868(2) 0.5120(3) 0.0306(8) Uani 1 1 d . . . . .
H12 H 0.909290 0.454497 0.527740 0.037 Uiso 1 1 calc R . . . .
C8 C 0.3424(3) 0.35627(19) 0.2854(3) 0.0300(8) Uani 1 1 d . . . . .
H8 H 0.331492 0.308455 0.270185 0.036 Uiso 1 1 calc R . . . .
C108 C 0.3279(3) 0.3752(2) -0.2242(3) 0.0338(8) Uani 1 1 d . . . . .
H108 H 0.314042 0.328631 -0.242888 0.041 Uiso 1 1 calc R . . . .
C117 C 0.4828(3) 0.8034(2) 0.1992(3) 0.0354(9) Uani 1 1 d . . . . .
H117 H 0.485830 0.818352 0.258220 0.043 Uiso 1 1 calc R . . . .
C118 C 0.5592(3) 0.8202(2) 0.1426(3) 0.0325(8) Uani 1 1 d . . . . .
H118 H 0.613166 0.845995 0.163319 0.039 Uiso 1 1 calc R . . . .
C107 C 0.2641(3) 0.4310(2) -0.2332(3) 0.0335(8) Uani 1 1 d . . . . .
H107 H 0.201832 0.426734 -0.258278 0.040 Uiso 1 1 calc R . . . .
C112 C 0.8511(3) 0.4685(2) 0.0050(3) 0.0368(9) Uani 1 1 d . . . . .
H112 H 0.895912 0.432067 0.017741 0.044 Uiso 1 1 calc R . . . .
C18 C 0.4913(3) 0.8014(2) 0.6492(3) 0.0346(9) Uani 1 1 d . . . . .
H18 H 0.538284 0.827655 0.680444 0.042 Uiso 1 1 calc R . . . .
C20 C 0.0134(6) 0.5161(4) 0.2659(6) 0.097(3) Uani 1 1 d . . . . .
H20A H 0.032927 0.530367 0.207191 0.145 Uiso 1 1 calc GR . . . .
H20B H -0.045392 0.487729 0.262251 0.145 Uiso 1 1 calc GR . . . .
H20C H 0.064809 0.488263 0.293012 0.145 Uiso 1 1 calc GR . . . .

loop_
_atom_site_aniso_label
_atom_site_aniso_U_11
_atom_site_aniso_U_22
_atom_site_aniso_U_33
_atom_site_aniso_U_23
_atom_site_aniso_U_13
_atom_site_aniso_U_12
Br10 0.0242(2) 0.02434(19) 0.0343(2) -0.00465(14) 0.00444(15) -0.00567(13)
Br1 0.0245(2) 0.0322(2) 0.0357(2) 0.01058(15) 0.00174(16) 0.00776(14)
S1 0.0279(4) 0.0194(4) 0.0301(4) -0.0031(3) 0.0020(3) 0.0001(3)
S101 0.0354(5) 0.0197(4) 0.0303(4) -0.0014(3) 0.0075(4) -0.0005(3)
S2 0.0234(4) 0.0175(4) 0.0407(5) -0.0008(3) -0.0020(4) 0.0025(3)
S102 0.0263(4) 0.0192(4) 0.0525(6) -0.0023(4) 0.0024(4) 0.0035(3)
N1 0.0197(13) 0.0184(12) 0.0209(13) 0.0006(10) 0.0021(11) 0.0009(10)
N2 0.0212(13) 0.0155(12) 0.0207(13) 0.0017(10) 0.0043(11) 0.0013(10)
N101 0.0243(14) 0.0184(13) 0.0253(14) 0.0010(10) 0.0069(11) 0.0022(11)
N102 0.0250(14) 0.0153(12) 0.0245(13) 0.0015(10) 0.0036(11) 0.0019(11)
C1 0.0211(15) 0.0178(14) 0.0197(14) 0.0002(11) 0.0046(12) -0.0003(12)
C101 0.0236(16) 0.0178(15) 0.0227(15) -0.0005(12) 0.0077(13) 0.0002(12)
C4 0.0225(16) 0.0154(14) 0.0205(15) 0.0009(11) 0.0038(12) -0.0030(12)
C5 0.0230(16) 0.0173(14) 0.0234(15) -0.0012(12) 0.0041(13) 0.0000(12)
C2 0.0202(15) 0.0199(15) 0.0230(15) -0.0016(12) 0.0020(13) 0.0023(12)
C10 0.0203(16) 0.0197(15) 0.0345(18) 0.0003(13) -0.0019(14) 0.0012(13)
C14 0.0238(16) 0.0159(14) 0.0271(16) 0.0027(12) 0.0020(13) 0.0058(12)
C3 0.0200(15) 0.0192(15) 0.0234(15) -0.0005(12) 0.0008(13) -0.0003(12)
C9 0.0203(15) 0.0175(14) 0.0252(16) 0.0009(12) 0.0036(13) 0.0010(12)
C104 0.0238(17) 0.0198(15) 0.0265(16) 0.0000(12) 0.0078(13) 0.0008(13)
C102 0.0247(17) 0.0205(15) 0.0255(16) 0.0000(12) 0.0039(13) 0.0006(13)
C15 0.0253(17) 0.0220(16) 0.0304(18) -0.0004(13) 0.0042(14) 0.0060(13)
C114 0.0263(17) 0.0173(14) 0.0267(16) 0.0019(12) 0.0039(14) 0.0085(13)
C105 0.0272(17) 0.0214(16) 0.0279(17) -0.0012(13) 0.0076(14) -0.0014(13)
C113 0.0253(17) 0.0153(14) 0.0274(16) 0.0021(12) 0.0027(13) 0.0033(12)
C6 0.0251(17) 0.0221(16) 0.0257(16) -0.0008(13) 0.0017(14) -0.0025(13)
C16 0.035(2) 0.0275(18) 0.036(2) 0.0044(15) 0.0096(17) 0.0083(16)
C13 0.0211(16) 0.0142(14) 0.0286(17) 0.0027(12) 0.0015(13) 0.0021(12)
C103 0.0220(16) 0.0181(15) 0.0298(17) -0.0001(13) 0.0040(13) -0.0005(13)
C109 0.0223(16) 0.0211(15) 0.0316(18) 0.0017(13) 0.0070(14) 0.0018(13)
C106 0.0282(18) 0.0208(16) 0.0282(17) -0.0038(13) 0.0066(14) -0.0046(13)
C110 0.0213(17) 0.0235(17) 0.045(2) -0.0002(15) 0.0000(15) 0.0032(14)
C00X 0.0297(19) 0.0234(17) 0.0315(18) 0.0012(14) -0.0005(15) 0.0067(14)
C11 0.0204(17) 0.0303(18) 0.041(2) -0.0011(15) -0.0040(15) -0.0028(14)
C19 0.0289(18) 0.0207(15) 0.0321(18) 0.0003(13) 0.0014(15) 0.0029(14)
C116 0.043(2) 0.0314(19) 0.036(2) 0.0097(16) 0.0143(18) 0.0147(17)
O1 0.054(2) 0.085(3) 0.102(4) 0.047(3) 0.000(2) -0.001(2)
C115 0.0307(19) 0.0217(16) 0.0362(19) 0.0062(14) 0.0072(16) 0.0076(14)
C17 0.046(2) 0.0306(19) 0.0282(18) -0.0033(15) 0.0023(17) 0.0150(17)
C7 0.0267(18) 0.0318(19) 0.0336(19) -0.0066(15) 0.0014(15) -0.0080(15)
C111 0.0244(19) 0.0274(19) 0.058(3) -0.0014(17) -0.0039(18) 0.0011(15)
C12 0.0240(18) 0.0270(18) 0.041(2) 0.0037(15) 0.0007(16) 0.0059(14)
C8 0.0330(19) 0.0223(16) 0.0348(19) -0.0068(14) 0.0053(16) -0.0074(14)
C108 0.045(2) 0.0233(17) 0.0333(19) -0.0041(14) 0.0123(17) -0.0093(16)
C117 0.043(2) 0.033(2) 0.0296(19) 0.0029(15) -0.0015(17) 0.0104(17)
C118 0.036(2) 0.0294(18) 0.0319(19) -0.0016(15) -0.0060(17) 0.0068(16)
C107 0.032(2) 0.035(2) 0.0330(19) -0.0056(16) 0.0027(16) -0.0100(16)
C112 0.0263(19) 0.0260(18) 0.058(3) 0.0018(17) 0.0005(18) 0.0082(15)
C18 0.041(2) 0.0252(18) 0.038(2) -0.0064(15) -0.0080(18) 0.0069(16)
C20 0.098(6) 0.052(4) 0.139(8) 0.028(4) -0.051(6) -0.012(4)

loop_
_atom_type_symbol
_atom_type_description
_atom_type_scat_dispersion_real
_atom_type_scat_dispersion_imag
_atom_type_scat_source
C C 0.0181 0.0091 'International Tables Vol C Tables 4.2.6.8 and 6.1.1.4'
H H 0.0000 0.0000 'International Tables Vol C Tables 4.2.6.8 and 6.1.1.4'
Br Br -0.6763 1.2805 'International Tables Vol C Tables 4.2.6.8 and 6.1.1.4'
N N 0.0311 0.0180 'International Tables Vol C Tables 4.2.6.8 and 6.1.1.4'
O O 0.0492 0.0322 'International Tables Vol C Tables 4.2.6.8 and 6.1.1.4'
S S 0.3331 0.5567 'International Tables Vol C Tables 4.2.6.8 and 6.1.1.4'

loop_
_geom_angle_atom_site_label_1
_geom_angle_atom_site_label_2
_geom_angle_atom_site_label_3
_geom_angle
_geom_angle_site_symmetry_1
_geom_angle_site_symmetry_3
_geom_angle_publ_flag
C8 S1 C5 91.48(17) . . ?
C108 S101 C105 91.34(18) . . ?
C12 S2 C9 91.70(17) . . ?
C112 S102 C109 91.72(18) . . ?
C4 N1 C1 117.9(3) . . ?
C2 N2 C13 119.9(3) . . ?
C3 N2 C2 121.6(3) . . ?
C3 N2 C13 118.5(3) . . ?
C104 N101 C101 118.7(3) . . ?
C102 N102 C113 119.4(3) . . ?
C102 N102 C103 121.8(3) . . ?
C103 N102 C113 118.8(3) . . ?
N1 C1 C5 117.6(3) . . ?
N1 C1 C2 122.2(3) . . ?
C2 C1 C5 120.2(3) . . ?
N101 C101 C102 121.1(3) . . ?
N101 C101 C105 118.2(3) . . ?
C102 C101 C105 120.7(3) . . ?
N1 C4 C3 121.4(3) . . ?
N1 C4 C9 118.7(3) . . ?
C3 C4 C9 119.9(3) . . ?
C1 C5 S1 119.8(3) . . ?
C6 C5 S1 111.8(2) . . ?
C6 C5 C1 128.4(3) . . ?
N2 C2 C1 118.0(3) . . ?
C9 C10 C11 111.4(3) . . ?
C15 C14 C13 119.9(3) . . ?
C19 C14 C15 119.9(3) . . ?
C19 C14 C13 120.2(3) . . ?
N2 C3 C4 118.9(3) . . ?
C4 C9 S2 120.9(2) . . ?
C10 C9 S2 111.2(3) . . ?
C10 C9 C4 127.8(3) . . ?
N101 C104 C103 121.3(3) . . ?
N101 C104 C109 117.6(3) . . ?
C103 C104 C109 121.1(3) . . ?
N102 C102 C101 118.4(3) . . ?
C14 C15 C16 120.2(4) . . ?
C00X C114 C113 120.1(3) . . ?
C115 C114 C113 120.1(3) . . ?
C115 C114 C00X 119.8(3) . . ?
C101 C105 S101 119.4(3) . . ?
C106 C105 S101 111.8(3) . . ?
C106 C105 C101 128.8(3) . . ?
N102 C113 C114 110.9(3) . . ?
C5 C6 C7 111.1(3) . . ?
C17 C16 C15 119.5(4) . . ?
N2 C13 C14 110.4(3) . . ?
N102 C103 C104 118.7(3) . . ?
C104 C109 S102 119.9(3) . . ?
C110 C109 S102 111.4(3) . . ?
C110 C109 C104 128.5(3) . . ?
C105 C106 C107 111.4(3) . . ?
C109 C110 C111 111.4(3) . . ?
C114 C00X C118 120.4(4) . . ?
C12 C11 C10 113.1(3) . . ?
C14 C19 C18 120.2(4) . . ?
C117 C116 C115 119.5(4) . . ?
C114 C115 C116 119.8(4) . . ?
C16 C17 C18 120.8(4) . . ?
C8 C7 C6 113.2(3) . . ?
C112 C111 C110 112.8(4) . . ?
C11 C12 S2 112.5(3) . . ?
C7 C8 S1 112.5(3) . . ?
C107 C108 S101 112.9(3) . . ?
C116 C117 C118 121.5(4) . . ?
C117 C118 C00X 119.0(4) . . ?
C108 C107 C106 112.6(4) . . ?
C111 C112 S102 112.7(3) . . ?
C19 C18 C17 119.4(4) . . ?

loop_
_geom_bond_atom_site_label_1
_geom_bond_atom_site_label_2
_geom_bond_distance
_geom_bond_site_symmetry_2
_geom_bond_publ_flag
S1 C5 1.726(3) . ?
S1 C8 1.707(4) . ?
S101 C105 1.727(4) . ?
S101 C108 1.706(4) . ?
S2 C9 1.721(3) . ?
S2 C12 1.705(4) . ?
S102 C109 1.720(3) . ?
S102 C112 1.701(4) . ?
N1 C1 1.344(4) . ?
N1 C4 1.342(4) . ?
N2 C2 1.340(4) . ?
N2 C3 1.338(4) . ?
N2 C13 1.492(4) . ?
N101 C101 1.343(5) . ?
N101 C104 1.341(5) . ?
N102 C102 1.337(5) . ?
N102 C113 1.501(4) . ?
N102 C103 1.338(4) . ?
C1 C5 1.453(5) . ?
C1 C2 1.392(4) . ?
C101 C102 1.404(4) . ?
C101 C105 1.450(5) . ?
C4 C3 1.394(4) . ?
C4 C9 1.443(5) . ?
C5 C6 1.390(5) . ?
C10 C9 1.395(5) . ?
C10 C11 1.417(5) . ?
C14 C15 1.390(5) . ?
C14 C13 1.504(5) . ?
C14 C19 1.388(5) . ?
C104 C103 1.395(5) . ?
C104 C109 1.453(5) . ?
C15 C16 1.394(5) . ?
C114 C113 1.512(5) . ?
C114 C00X 1.392(5) . ?
C114 C115 1.389(5) . ?
C105 C106 1.386(5) . ?
C6 C7 1.425(5) . ?
C16 C17 1.381(6) . ?
C109 C110 1.391(5) . ?
C106 C107 1.428(5) . ?
C110 C111 1.421(5) . ?
C00X C118 1.397(5) . ?
C11 C12 1.355(5) . ?
C19 C18 1.389(6) . ?
C116 C115 1.405(6) . ?
C116 C117 1.376(6) . ?
O1 C20 1.463(9) . ?
C17 C18 1.390(6) . ?
C7 C8 1.358(6) . ?
C111 C112 1.358(5) . ?
C108 C107 1.360(6) . ?
C117 C118 1.381(6) . ?
